data_1552202
loop_
_publ_author_name
'El Abbassi, Maria'
'Zwick, Patrick'
'Rates, Alfredo'
'Stefani, Davide'
'Prescimone, Alessandro'
'Mayor, Marcel'
'van der Zant, Herre S. J.'
'Duli\'c, Diana'

_publ_section_title
;
 Unravelling the conductance path through single-porphyrin junctions
;
_journal_name_full 'Chemical Science'
_journal_paper_doi 10.1039/C9SC02497B
_journal_year 2019
_chemical_compound_source 'Patrick Zwick'
_chemical_formula_moiety 'C68 H88 N4 O5 Si2 Zn1'
_chemical_formula_sum 'C68 H88 N4 O5 Si2 Zn'
_chemical_formula_weight 1163.02
_chemical_melting_point ?
_chemical_name_systematic '[5,15-dimesityl-10,20-bis((trimethylsilyl)ethynyl)porphyrinato]zinc(II)'
_space_group_IT_number 2
_space_group_name_Hall '-P 1'
_space_group_name_H-M_alt 'P -1'
_symmetry_cell_setting triclinic
_symmetry_space_group_name_Hall '-P 1'
_symmetry_space_group_name_H-M 'P -1'
_atom_sites_solution_hydrogens difmap
_atom_sites_solution_primary other
_audit_creation_date 2018-05-15
_audit_creation_method CRYSTALS_ver_14.61_build_6949
_audit_update_record
;
2019-04-16 deposited with the CCDC.    2019-08-13 downloaded from the CCDC.
;
_cell_angle_alpha 111.916(3)
_cell_angle_beta 107.689(3)
_cell_angle_gamma 94.609(3)
_cell_formula_units_Z 1
_cell_length_a 10.0930(6)
_cell_length_b 12.9691(8)
_cell_length_c 13.7220(8)
_cell_measurement_reflns_used 9904
_cell_measurement_temperature 123
_cell_measurement_theta_max 70
_cell_measurement_theta_min 4
_cell_volume 1548.96(17)
_computing_cell_refinement 'Apex2 (Bruker AXS, 2006)'
_computing_data_collection 'Apex2 (Bruker AXS, 2006)'
_computing_data_reduction 'Apex2 (Bruker AXS, 2006)'
_computing_molecular_graphics 'CAMERON (Watkin et al., 1996)'
_computing_publication_material 'CRYSTALS (Betteridge et al., 2003)'
_computing_structure_refinement 'CRYSTALS (Betteridge et al., 2003)'
_computing_structure_solution 'Superflip (Palatinus & Chapuis, 2007)'
_diffrn_ambient_temperature 123
_diffrn_measured_fraction_theta_full 0.976
_diffrn_measured_fraction_theta_max 0.946
_diffrn_measurement_device Area
_diffrn_measurement_device_type 'Bruker Kappa Apex2'
_diffrn_measurement_method '\f & \w scans'
_diffrn_radiation_monochromator graphite
_diffrn_radiation_type 'Cu K\a'
_diffrn_radiation_wavelength 1.54180
_diffrn_reflns_av_R_equivalents 0.064
_diffrn_reflns_av_unetI/netI 0.101
_diffrn_reflns_limit_h_max 10
_diffrn_reflns_limit_h_min -12
_diffrn_reflns_limit_k_max 15
_diffrn_reflns_limit_k_min -15
_diffrn_reflns_limit_l_max 15
_diffrn_reflns_limit_l_min -16
_diffrn_reflns_number 16711
_diffrn_reflns_theta_full 68.000
_diffrn_reflns_theta_max 70.441
_diffrn_reflns_theta_min 3.723
_diffrn_standards_number 0
_exptl_absorpt_coefficient_mu 1.331
_exptl_absorpt_correction_T_max 0.96
_exptl_absorpt_correction_T_min 0.71
_exptl_absorpt_correction_type multi-scan
_exptl_absorpt_process_details 'SADABS (Siemens, 1996)'
_exptl_crystal_colour violet
_exptl_crystal_density_diffrn 1.247
_exptl_crystal_density_meas ?
_exptl_crystal_density_method 'not measured'
_exptl_crystal_description plate
_exptl_crystal_F_000 622
_exptl_crystal_recrystallization_method
; 
THF / MeOH
;
_exptl_crystal_size_max 0.130
_exptl_crystal_size_mid 0.120
_exptl_crystal_size_min 0.030
_refine_diff_density_max 1.13
_refine_diff_density_min -0.96
_refine_ls_extinction_method None
_refine_ls_goodness_of_fit_ref 0.9320
_refine_ls_hydrogen_treatment mixed
_refine_ls_matrix_type full
_refine_ls_number_parameters 331
_refine_ls_number_reflns 5571
_refine_ls_number_restraints 0
_refine_ls_R_factor_all 0.0999
_refine_ls_R_factor_gt 0.0841
_refine_ls_shift/su_max 0.0002538
_refine_ls_shift/su_mean 0.0000147
_refine_ls_structure_factor_coef Fsqd
_refine_ls_weighting_details
;
 Method= Modified Sheldrick 
 w=1/[\s^2^(F^2^) + ( 0.11P)^2^ + 6.78P] 
 ,where P=(max(Fo^2^,0) + 2Fc^2^)/3 
;
_refine_ls_weighting_scheme calc
_refine_ls_wR_factor_all 0.2288
_refine_ls_wR_factor_gt 0.2113
_refine_ls_wR_factor_ref 0.2281
_reflns_limit_h_max 11
_reflns_limit_h_min -12
_reflns_limit_k_max 14
_reflns_limit_k_min -15
_reflns_limit_l_max 16
_reflns_limit_l_min 0
_reflns_number_gt 4342
_reflns_number_total 5605
_reflns_threshold_expression I>2.0\s(I)
_oxford_diffrn_Wilson_B_factor 0.00
_oxford_diffrn_Wilson_scale 0.00
_oxford_refine_ls_r_factor_ref 0.0996
_oxford_refine_ls_scale 0.16744(19)
_oxford_reflns_number_all 5577
_oxford_structure_analysis_title 'ZWP405_123K_0m in P-1'
_cod_data_source_file c9sc02497b2.cif
_cod_data_source_block ZWP405_123K
_cod_depositor_comments
;
The following automatic conversions were performed:

'_chemical_melting_point' value 'not measured' was changed to '?' -
the value is undefined or not given.

'_exptl_crystal_density_meas' value 'not measured' was changed to '?'
- the value is perceived as not measured.

Automatic conversion script
Id: cif_fix_values 4973 2017-02-22 13:04:09Z antanas 
;
_cod_original_sg_symbol_H-M 'P -1 '
_cod_original_formula_sum 'C68 H88 N4 O5 Si2 Zn1'
_cod_database_code 1552202
_oxford_refine_reflns_threshold_expression_ref I>-3.0\s(I)

loop_
_symmetry_equiv_pos_as_xyz
x,y,z
-x,-y,-z

loop_
_atom_site_label
_atom_site_type_symbol
_atom_site_fract_x
_atom_site_fract_y
_atom_site_fract_z
_atom_site_U_iso_or_equiv
_atom_site_occupancy
_atom_site_adp_type
_atom_site_refinement_flags_posn
_atom_site_disorder_group
Zn1 Zn 0.0000 0.0000 0.0000 0.0273 1.0000 Uani S .
Si1 Si -0.56306(13) -0.57123(10) -0.22220(10) 0.0311 1.0000 Uani . .
N1 N 0.1634(4) 0.1028(3) 0.1484(3) 0.0247 1.0000 Uani . .
N2 N -0.0541(4) -0.0986(3) 0.0758(3) 0.0252 1.0000 Uani . .
O1 O -0.1582(4) 0.1173(3) 0.0498(3) 0.0453 1.0000 Uani . .
C4 C 0.2028(4) 0.0884(3) 0.2470(3) 0.0240 1.0000 Uani . .
C5 C 0.1337(4) 0.0020(4) 0.2647(3) 0.0247 1.0000 Uani . .
C6 C 0.1933(4) 0.0020(3) 0.3793(3) 0.0236 1.0000 Uani . .
C7 C 0.1543(4) 0.0721(3) 0.4677(3) 0.0254 1.0000 Uani . .
C8 C 0.2079(5) 0.0672(4) 0.5718(3) 0.0308 1.0000 Uani . .
C9 C 0.2978(5) -0.0037(4) 0.5915(4) 0.0334 1.0000 Uani . .
C10 C 0.3502(6) -0.0081(5) 0.7059(4) 0.0495 1.0000 Uani . .
C11 C 0.3355(5) -0.0713(4) 0.5035(4) 0.0336 1.0000 Uani . .
C12 C 0.2848(4) -0.0705(3) 0.3976(4) 0.0289 1.0000 Uani . .
C13 C 0.3275(5) -0.1466(4) 0.3045(4) 0.0413 1.0000 Uani . .
C14 C 0.0583(5) 0.1516(4) 0.4523(4) 0.0326 1.0000 Uani . .
C15 C 0.0167(4) -0.0850(3) 0.1842(3) 0.0238 1.0000 Uani . .
C17 C -0.1600(4) -0.1929(3) 0.0265(3) 0.0253 1.0000 Uani . .
C18 C -0.1586(5) -0.2424(4) 0.1050(3) 0.0282 1.0000 Uani . .
C19 C -0.0501(5) -0.1760(4) 0.2023(3) 0.0277 1.0000 Uani . .
C20 C -0.2578(4) -0.2389(3) -0.0868(3) 0.0255 1.0000 Uani . .
C21 C -0.2581(4) -0.1941(4) -0.1664(3) 0.0256 1.0000 Uani . .
C22 C -0.3626(4) -0.2407(4) -0.2801(3) 0.0277 1.0000 Uani . .
C23 C -0.3267(4) -0.1751(3) -0.3294(3) 0.0265 1.0000 Uani . .
C24 C -0.3612(4) -0.3411(4) -0.1243(3) 0.0284 1.0000 Uani . .
C25 C -0.4468(5) -0.4284(4) -0.1585(3) 0.0308 1.0000 Uani . .
C27 C -0.5549(6) -0.6457(4) -0.3646(4) 0.0452 1.0000 Uani . .
C28 C -0.4958(6) -0.6480(4) -0.1330(4) 0.0400 1.0000 Uani . .
C29 C -0.7488(5) -0.5585(5) -0.2349(5) 0.0458 1.0000 Uani . .
O30 O 0.7739(12) 0.4557(10) 0.4650(10) 0.182(4) 1.0000 Uiso . .
C31 C 0.8612(16) 0.5534(13) 0.5828(12) 0.153(5) 1.0000 Uiso . .
C32 C 0.8471(15) 0.5081(11) 0.6553(11) 0.135(4) 1.0000 Uiso . .
C33 C 0.8408(11) 0.3816(9) 0.5946(8) 0.101(3) 1.0000 Uiso . .
C34 C 0.7642(13) 0.3557(11) 0.4830(10) 0.123(4) 1.0000 Uiso . .
C35 C -0.3079(14) 0.0549(11) 0.0117(11) 0.061(3) 0.5000 Uiso . 2
C36 C -0.1268(18) 0.2081(15) 0.1409(15) 0.084(4) 0.5000 Uiso . 2
C37 C -0.3796(13) 0.1461(11) 0.0621(11) 0.055(3) 0.5000 Uiso . 2
C38 C -0.2583(17) 0.2365(15) 0.1598(13) 0.073(4) 0.5000 Uiso . 2
C39 C -0.1784(13) 0.1566(11) 0.1586(10) 0.056(3) 0.5000 Uiso . 1
C40 C -0.3214(18) 0.1868(15) 0.1402(14) 0.070(4) 0.5000 Uiso . 1
C41 C -0.3606(13) 0.2027(11) 0.0383(10) 0.054(3) 0.5000 Uiso . 1
C42 C -0.2747(11) 0.1397(9) -0.0247(9) 0.044(2) 0.5000 Uiso . 1
O2 O 0.1442(12) 0.5764(9) 0.0072(9) 0.079(3) 0.5000 Uiso . .
C2 C -0.0754(15) 0.4651(12) -0.1194(13) 0.063(3) 0.5000 Uiso . .
C3 C 0.0248(14) 0.5744(12) -0.0810(11) 0.063(3) 0.5000 Uiso . .
C16 C 0.0911(15) 0.5289(12) 0.0692(13) 0.059(3) 0.5000 Uiso . .
C1 C -0.0506(16) 0.4528(13) -0.0083(13) 0.068(3) 0.5000 Uiso . .
H81 H 0.1816 0.1144 0.6317 0.0369 1.0000 Uiso R .
H101 H 0.4105 -0.0608 0.7048 0.0594 1.0000 Uiso R .
H102 H 0.4020 0.0654 0.7622 0.0594 1.0000 Uiso R .
H103 H 0.2709 -0.0315 0.7221 0.0594 1.0000 Uiso R .
H111 H 0.3982 -0.1198 0.5158 0.0403 1.0000 Uiso R .
H131 H 0.3891 -0.1894 0.3316 0.0497 1.0000 Uiso R .
H132 H 0.3755 -0.1014 0.2794 0.0497 1.0000 Uiso R .
H133 H 0.2448 -0.1970 0.2436 0.0497 1.0000 Uiso R .
H141 H 0.0441 0.1916 0.5208 0.0392 1.0000 Uiso R .
H142 H 0.1008 0.2044 0.4318 0.0392 1.0000 Uiso R .
H143 H -0.0309 0.1091 0.3946 0.0392 1.0000 Uiso R .
H181 H -0.2219 -0.3089 0.0910 0.0339 1.0000 Uiso R .
H191 H -0.0227 -0.1869 0.2698 0.0333 1.0000 Uiso R .
H221 H -0.4404 -0.3043 -0.3134 0.0333 1.0000 Uiso R .
H231 H -0.3745 -0.1847 -0.4044 0.0318 1.0000 Uiso R .
H271 H -0.6137 -0.7202 -0.4007 0.0544 1.0000 Uiso R .
H272 H -0.5875 -0.6043 -0.4082 0.0544 1.0000 Uiso R .
H273 H -0.4593 -0.6507 -0.3577 0.0544 1.0000 Uiso R .
H281 H -0.5554 -0.7218 -0.1655 0.0480 1.0000 Uiso R .
H282 H -0.4964 -0.6066 -0.0596 0.0480 1.0000 Uiso R .
H283 H -0.4013 -0.6547 -0.1284 0.0480 1.0000 Uiso R .
H291 H -0.8084 -0.6323 -0.2678 0.0550 1.0000 Uiso R .
H292 H -0.7514 -0.5169 -0.1622 0.0550 1.0000 Uiso R .
H293 H -0.7816 -0.5197 -0.2811 0.0550 1.0000 Uiso R .
H311 H 0.9584 0.5719 0.5917 0.1841 1.0000 Uiso R .
H312 H 0.8226 0.6195 0.5940 0.1841 1.0000 Uiso R .
H321 H 0.9266 0.5418 0.7241 0.1619 1.0000 Uiso R .
H322 H 0.7620 0.5194 0.6700 0.1619 1.0000 Uiso R .
H331 H 0.9339 0.3676 0.6040 0.1216 1.0000 Uiso R .
H332 H 0.7933 0.3383 0.6217 0.1216 1.0000 Uiso R .
H341 H 0.8022 0.3021 0.4362 0.1484 1.0000 Uiso R .
H342 H 0.6671 0.3242 0.4653 0.1484 1.0000 Uiso R .
H351 H -0.3503 0.0211 -0.0682 0.0733 0.5000 Uiso R 2
H352 H -0.3119 -0.0022 0.0390 0.0733 0.5000 Uiso R 2
H361 H -0.0760 0.2693 0.1354 0.1008 0.5000 Uiso R 2
H362 H -0.0691 0.1953 0.2025 0.1008 0.5000 Uiso R 2
H371 H -0.4463 0.1184 0.0876 0.0664 0.5000 Uiso R 2
H372 H -0.4267 0.1744 0.0093 0.0664 0.5000 Uiso R 2
H381 H -0.2661 0.3093 0.1608 0.0876 0.5000 Uiso R 2
H382 H -0.2582 0.2364 0.2290 0.0876 0.5000 Uiso R 2
H391 H -0.1056 0.2212 0.2132 0.0670 0.5000 Uiso R 1
H392 H -0.1761 0.0973 0.1835 0.0670 0.5000 Uiso R 1
H401 H -0.3156 0.2551 0.2016 0.0839 0.5000 Uiso R 1
H402 H -0.3898 0.1271 0.1332 0.0839 0.5000 Uiso R 1
H411 H -0.4596 0.1727 -0.0039 0.0654 0.5000 Uiso R 1
H412 H -0.3386 0.2814 0.0546 0.0654 0.5000 Uiso R 1
H421 H -0.2386 0.1840 -0.0563 0.0523 0.5000 Uiso R 1
H422 H -0.3335 0.0695 -0.0832 0.0523 0.5000 Uiso R 1
H21 H -0.1711 0.4692 -0.1525 0.0762 0.5000 Uiso R .
H22 H -0.0527 0.4038 -0.1718 0.0762 0.5000 Uiso R .
H31 H -0.0174 0.6369 -0.0542 0.0753 0.5000 Uiso R .
H32 H 0.0519 0.5770 -0.1407 0.0753 0.5000 Uiso R .
H11 H -0.1227 0.4761 0.0207 0.0811 0.5000 Uiso . .
H12 H -0.0492 0.3760 -0.0192 0.0811 0.5000 Uiso . .
H161 H 0.0813 0.5878 0.1318 0.0715 0.5000 Uiso . .
H162 H 0.1542 0.4865 0.0954 0.0715 0.5000 Uiso . .

loop_
_atom_site_aniso_label
_atom_site_aniso_U_11
_atom_site_aniso_U_22
_atom_site_aniso_U_33
_atom_site_aniso_U_23
_atom_site_aniso_U_13
_atom_site_aniso_U_12
Zn1 0.0312(5) 0.0267(4) 0.0165(4) 0.0072(3) 0.0047(3) -0.0092(3)
Si1 0.0349(7) 0.0241(6) 0.0256(6) 0.0033(5) 0.0119(5) -0.0074(5)
N1 0.0263(17) 0.0230(17) 0.0205(16) 0.0075(14) 0.0070(13) -0.0032(14)
N2 0.0272(18) 0.0239(17) 0.0203(16) 0.0073(14) 0.0074(13) -0.0031(14)
O1 0.047(2) 0.055(2) 0.0375(18) 0.0177(17) 0.0203(15) 0.0172(17)
C4 0.028(2) 0.023(2) 0.0175(18) 0.0052(15) 0.0078(15) -0.0010(16)
C5 0.027(2) 0.028(2) 0.0190(19) 0.0097(16) 0.0097(15) 0.0028(16)
C6 0.0231(19) 0.0219(19) 0.0219(19) 0.0085(16) 0.0057(15) -0.0026(15)
C7 0.029(2) 0.0176(19) 0.0229(19) 0.0061(15) 0.0066(16) -0.0039(16)
C8 0.039(2) 0.027(2) 0.0192(19) 0.0067(16) 0.0085(17) -0.0026(18)
C9 0.031(2) 0.035(2) 0.028(2) 0.0173(19) 0.0021(17) -0.0064(18)
C10 0.050(3) 0.060(3) 0.037(3) 0.034(3) 0.001(2) -0.002(3)
C11 0.029(2) 0.027(2) 0.042(3) 0.019(2) 0.0047(19) 0.0018(17)
C12 0.027(2) 0.021(2) 0.034(2) 0.0088(17) 0.0090(17) 0.0013(16)
C13 0.039(3) 0.037(3) 0.046(3) 0.013(2) 0.018(2) 0.011(2)
C14 0.039(2) 0.029(2) 0.027(2) 0.0095(18) 0.0117(18) 0.0070(19)
C15 0.029(2) 0.0208(19) 0.0208(19) 0.0076(15) 0.0100(16) 0.0015(16)
C17 0.029(2) 0.026(2) 0.0185(18) 0.0063(16) 0.0100(16) -0.0016(16)
C18 0.033(2) 0.027(2) 0.023(2) 0.0094(17) 0.0113(17) -0.0045(17)
C19 0.035(2) 0.028(2) 0.0200(19) 0.0094(16) 0.0120(17) -0.0004(17)
C20 0.030(2) 0.023(2) 0.0189(19) 0.0055(15) 0.0084(16) -0.0015(16)
C21 0.025(2) 0.028(2) 0.0173(18) 0.0053(16) 0.0068(15) -0.0028(16)
C22 0.030(2) 0.024(2) 0.0197(19) 0.0039(16) 0.0051(16) -0.0039(16)
C23 0.031(2) 0.024(2) 0.0189(18) 0.0068(16) 0.0051(16) 0.0002(16)
C24 0.030(2) 0.032(2) 0.0180(19) 0.0084(17) 0.0077(16) -0.0026(18)
C25 0.035(2) 0.027(2) 0.022(2) 0.0040(17) 0.0098(17) -0.0068(18)
C27 0.056(3) 0.039(3) 0.030(2) 0.002(2) 0.020(2) -0.003(2)
C28 0.049(3) 0.033(2) 0.037(3) 0.011(2) 0.020(2) -0.001(2)
C29 0.042(3) 0.038(3) 0.051(3) 0.014(2) 0.018(2) -0.002(2)

loop_
_atom_type_symbol
_atom_type_scat_dispersion_real
_atom_type_scat_dispersion_imag
_atom_type_scat_Cromer_Mann_a1
_atom_type_scat_Cromer_Mann_b1
_atom_type_scat_Cromer_Mann_a2
_atom_type_scat_Cromer_Mann_b2
_atom_type_scat_Cromer_Mann_a3
_atom_type_scat_Cromer_Mann_b3
_atom_type_scat_Cromer_Mann_a4
_atom_type_scat_Cromer_Mann_b4
_atom_type_scat_Cromer_Mann_c
_atom_type_scat_source
C 0.0181 0.0091 2.3100 20.8439 1.0200 10.2075 1.5886 0.5687 0.8650 51.6512 0.2156 'International Tables Vol C 4.2.6.8 and 6.1.1.4'
H 0.0000 0.0000 0.4930 10.5109 0.3229 26.1257 0.1402 3.1424 0.0408 57.7998 0.0030 'International Tables Vol C 4.2.6.8 and 6.1.1.4'
N 0.0311 0.0180 12.2126 0.0057 3.1322 9.8933 2.0125 28.9975 1.1663 0.5826 -11.5290 'International Tables Vol C 4.2.6.8 and 6.1.1.4'
Si 0.2541 0.3302 6.2915 2.4386 3.0353 32.3337 1.9891 0.6785 1.5410 81.6937 1.1407 'International Tables Vol C 4.2.6.8 and 6.1.1.4'
Zn -1.5491 0.6778 14.0743 3.2655 7.0318 0.2333 5.1652 10.3163 2.4100 58.7097 1.3041 'International Tables Vol C 4.2.6.8 and 6.1.1.4'
O 0.0492 0.0322 3.0485 13.2771 2.2868 5.7011 1.5463 0.3239 0.8670 32.9089 0.2508 'International Tables Vol C 4.2.6.8 and 6.1.1.4'

loop_
_geom_angle_atom_site_label_1
_geom_angle_site_symmetry_1
_geom_angle_atom_site_label_2
_geom_angle_atom_site_label_3
_geom_angle_site_symmetry_3
_geom_angle
_geom_angle_publ_flag
O1 2_555 Zn1 N2 2_555 91.25(13) yes
O1 2_555 Zn1 N1 2_555 91.10(13) yes
N2 2_555 Zn1 N1 2_555 89.84(13) yes
O1 2_555 Zn1 N1 . 88.90(13) yes
N2 2_555 Zn1 N1 . 90.16(13) yes
N1 2_555 Zn1 N1 . 179.99 yes
O1 2_555 Zn1 N2 . 88.75(13) yes
N2 2_555 Zn1 N2 . 179.99 yes
N1 2_555 Zn1 N2 . 90.16(13) yes
N1 . Zn1 N2 . 89.84(13) yes
O1 2_555 Zn1 O1 . 180.00 yes
N2 2_555 Zn1 O1 . 88.75(13) yes
N1 2_555 Zn1 O1 . 88.90(13) yes
N1 . Zn1 O1 . 91.10(13) yes
N2 . Zn1 O1 . 91.25(13) yes
C25 . Si1 C27 . 106.7(2) yes
C25 . Si1 C28 . 109.1(2) yes
C27 . Si1 C28 . 110.8(3) yes
C25 . Si1 C29 . 109.8(2) yes
C27 . Si1 C29 . 109.8(3) yes
C28 . Si1 C29 . 110.6(2) yes
C21 2_555 N1 Zn1 . 126.6(3) yes
C21 2_555 N1 C4 . 106.6(3) yes
Zn1 . N1 C4 . 126.7(3) yes
Zn1 . N2 C15 . 126.2(3) yes
Zn1 . N2 C17 . 126.5(3) yes
C15 . N2 C17 . 107.1(3) yes
C23 2_555 C4 N1 . 109.5(3) yes
C23 2_555 C4 C5 . 125.0(4) yes
N1 . C4 C5 . 125.5(3) yes
C4 . C5 C6 . 117.1(3) yes
C4 . C5 C15 . 125.6(4) yes
C6 . C5 C15 . 117.3(3) yes
C5 . C6 C7 . 120.1(4) yes
C5 . C6 C12 . 120.2(4) yes
C7 . C6 C12 . 119.7(4) yes
C6 . C7 C8 . 118.6(4) yes
C6 . C7 C14 . 121.6(4) yes
C8 . C7 C14 . 119.9(4) yes
C7 . C8 C9 . 122.6(4) yes
C7 . C8 H81 . 118.7 no
C9 . C8 H81 . 118.7 no
C8 . C9 C10 . 120.5(5) yes
C8 . C9 C11 . 117.8(4) yes
C10 . C9 C11 . 121.7(5) yes
C9 . C10 H101 . 109.5 no
C9 . C10 H102 . 109.5 no
H101 . C10 H102 . 109.5 no
C9 . C10 H103 . 109.5 no
H101 . C10 H103 . 109.5 no
H102 . C10 H103 . 109.5 no
C9 . C11 C12 . 122.1(4) yes
C9 . C11 H111 . 118.9 no
C12 . C11 H111 . 118.9 no
C6 . C12 C11 . 119.2(4) yes
C6 . C12 C13 . 120.8(4) yes
C11 . C12 C13 . 120.0(4) yes
C12 . C13 H131 . 109.5 no
C12 . C13 H132 . 109.5 no
H131 . C13 H132 . 109.5 no
C12 . C13 H133 . 109.5 no
H131 . C13 H133 . 109.5 no
H132 . C13 H133 . 109.5 no
C7 . C14 H141 . 109.5 no
C7 . C14 H142 . 109.5 no
H141 . C14 H142 . 109.5 no
C7 . C14 H143 . 109.5 no
H141 . C14 H143 . 109.5 no
H142 . C14 H143 . 109.5 no
C5 . C15 N2 . 126.1(4) yes
C5 . C15 C19 . 125.0(4) yes
N2 . C15 C19 . 108.9(3) yes
N2 . C17 C18 . 110.1(3) yes
N2 . C17 C20 . 125.6(4) yes
C18 . C17 C20 . 124.3(4) yes
C17 . C18 C19 . 106.9(4) yes
C17 . C18 H181 . 126.6 no
C19 . C18 H181 . 126.5 no
C15 . C19 C18 . 107.0(4) yes
C15 . C19 H191 . 126.5 no
C18 . C19 H191 . 126.5 no
C17 . C20 C21 . 125.3(4) yes
C17 . C20 C24 . 117.3(4) yes
C21 . C20 C24 . 117.3(3) yes
C20 . C21 N1 2_555 125.7(4) yes
C20 . C21 C22 . 123.9(4) yes
N1 2_555 C21 C22 . 110.4(3) yes
C21 . C22 C23 . 106.1(4) yes
C21 . C22 H221 . 127.0 no
C23 . C22 H221 . 126.9 no
C4 2_555 C23 C22 . 107.4(3) yes
C4 2_555 C23 H231 . 126.3 no
C22 . C23 H231 . 126.3 no
C20 . C24 C25 . 178.1(5) yes
Si1 . C25 C24 . 172.1(4) yes
Si1 . C27 H271 . 109.5 no
Si1 . C27 H272 . 109.5 no
H271 . C27 H272 . 109.5 no
Si1 . C27 H273 . 109.5 no
H271 . C27 H273 . 109.5 no
H272 . C27 H273 . 109.5 no
Si1 . C28 H281 . 109.5 no
Si1 . C28 H282 . 109.5 no
H281 . C28 H282 . 109.5 no
Si1 . C28 H283 . 109.5 no
H281 . C28 H283 . 109.5 no
H282 . C28 H283 . 109.5 no
Si1 . C29 H291 . 109.5 no
Si1 . C29 H292 . 109.5 no
H291 . C29 H292 . 109.5 no
Si1 . C29 H293 . 109.5 no
H291 . C29 H293 . 109.5 no
H292 . C29 H293 . 109.5 no
C31 . O30 C34 . 105.4(11) yes
O30 . C31 C32 . 103.1(12) yes
O30 . C31 H311 . 111.0 no
C32 . C31 H311 . 111.0 no
O30 . C31 H312 . 111.0 no
C32 . C31 H312 . 111.1 no
H311 . C31 H312 . 109.5 no
C31 . C32 C33 . 104.9(12) yes
C31 . C32 H321 . 110.6 no
C33 . C32 H321 . 110.6 no
C31 . C32 H322 . 110.6 no
C33 . C32 H322 . 110.6 no
H321 . C32 H322 . 109.5 no
C32 . C33 C34 . 103.8(10) yes
C32 . C33 H331 . 110.9 no
C34 . C33 H331 . 110.9 no
C32 . C33 H332 . 110.8 no
C34 . C33 H332 . 110.9 no
H331 . C33 H332 . 109.5 no
O30 . C34 C33 . 109.5(11) yes
O30 . C34 H341 . 109.4 no
C33 . C34 H341 . 109.4 no
O30 . C34 H342 . 109.5 no
C33 . C34 H342 . 109.5 no
H341 . C34 H342 . 109.5 no
O1 . C35 C37 . 103.4(9) yes
O1 . C35 H351 . 110.9 no
C37 . C35 H351 . 110.9 no
O1 . C35 H352 . 111.0 no
C37 . C35 H352 . 111.1 no
H351 . C35 H352 . 109.5 no
O1 . C36 C38 . 109.9(14) yes
O1 . C36 H361 . 109.7 no
C38 . C36 H361 . 109.8 no
O1 . C36 H362 . 109.0 no
C38 . C36 H362 . 108.9 no
H361 . C36 H362 . 109.5 no
C35 . C37 C38 . 103.4(11) yes
C35 . C37 H371 . 110.9 no
C38 . C37 H371 . 110.7 no
C35 . C37 H372 . 111.0 no
C38 . C37 H372 . 111.2 no
H371 . C37 H372 . 109.5 no
C37 . C38 C36 . 105.9(13) yes
C37 . C38 H381 . 110.1 no
C36 . C38 H381 . 109.8 no
C37 . C38 H382 . 110.6 no
C36 . C38 H382 . 110.8 no
H381 . C38 H382 . 109.5 no
O1 . C39 C40 . 107.2(10) yes
O1 . C39 H391 . 110.2 no
C40 . C39 H391 . 110.3 no
O1 . C39 H392 . 109.9 no
C40 . C39 H392 . 109.8 no
H391 . C39 H392 . 109.5 no
C39 . C40 C41 . 106.9(12) yes
C39 . C40 H401 . 109.9 no
C41 . C40 H401 . 110.1 no
C39 . C40 H402 . 110.4 no
C41 . C40 H402 . 110.1 no
H401 . C40 H402 . 109.5 no
C40 . C41 C42 . 105.3(11) yes
C40 . C41 H411 . 110.5 no
C42 . C41 H411 . 110.6 no
C40 . C41 H412 . 110.5 no
C42 . C41 H412 . 110.4 no
H411 . C41 H412 . 109.5 no
C41 . C42 O1 . 110.0(8) yes
C41 . C42 H421 . 109.4 no
O1 . C42 H421 . 109.4 no
C41 . C42 H422 . 109.3 no
O1 . C42 H422 . 109.3 no
H421 . C42 H422 . 109.5 no
H12 2_565 O2 H11 2_565 112.6 no
H12 2_565 O2 C1 2_565 50.3 no
H11 2_565 O2 C1 2_565 67.3 no
H12 2_565 O2 C3 . 54.6 no
H11 2_565 O2 C3 . 80.5 no
C1 2_565 O2 C3 . 65.7(13) yes
H12 2_565 O2 C16 . 77.4 no
H11 2_565 O2 C16 . 70.7 no
C1 2_565 O2 C16 . 41.3(11) yes
C3 . O2 C16 . 107.0(11) yes
H162 2_565 C2 C1 2_565 90.2 no
H162 2_565 C2 H161 2_565 123.9 no
C1 2_565 C2 H161 2_565 112.7 no
H162 2_565 C2 C3 . 89.0 no
C1 2_565 C2 C3 . 50.0(8) yes
H161 2_565 C2 C3 . 145.2 no
H162 2_565 C2 C1 . 83.7 no
C1 2_565 C2 C1 . 52.3(11) yes
H161 2_565 C2 C1 . 74.0 no
C3 . C2 C1 . 101.9(12) yes
H162 2_565 C2 H21 . 41.0 no
C1 2_565 C2 H21 . 131.0 no
H161 2_565 C2 H21 . 102.1 no
C3 . C2 H21 . 111.3 no
C1 . C2 H21 . 111.3 no
H162 2_565 C2 H22 . 150.2 no
C1 2_565 C2 H22 . 119.5 no
H161 2_565 C2 H22 . 45.0 no
C3 . C2 H22 . 111.4 no
C1 . C2 H22 . 111.4 no
H21 . C2 H22 . 109.5 no
C2 . C3 O2 . 105.0(11) yes
C2 . C3 H12 2_565 105.7 no
O2 . C3 H12 2_565 53.7 no
C2 . C3 C1 2_565 73.0(11) yes
O2 . C3 C1 2_565 42.0(8) yes
H12 2_565 C3 C1 2_565 43.0 no
C2 . C3 C16 2_565 23.4(7) yes
O2 . C3 C16 2_565 93.2(10) yes
H12 2_565 C3 C16 2_565 82.4 no
C1 2_565 C3 C16 2_565 54.3(9) yes
C2 . C3 H31 . 110.6 no
O2 . C3 H31 . 110.5 no
H12 2_565 C3 H31 . 60.1 no
C1 2_565 C3 H31 . 97.5 no
C16 2_565 C3 H31 . 97.1 no
C2 . C3 H32 . 110.5 no
O2 . C3 H32 . 110.6 no
H12 2_565 C3 H32 . 143.4 no
C1 2_565 C3 H32 . 148.5 no
C16 2_565 C3 H32 . 134.0 no
H31 . C3 H32 . 109.5 no
H21 2_565 C16 O2 . 118.7 no
H21 2_565 C16 C3 2_565 83.7 no
O2 . C16 C3 2_565 153.2(12) yes
H21 2_565 C16 C1 2_565 161.3 no
O2 . C16 C1 2_565 44.5(12) yes
C3 2_565 C16 C1 2_565 114.9(16) yes
H21 2_565 C16 C1 . 130.8 no
O2 . C16 C1 . 107.2(15) yes
C3 2_565 C16 C1 . 47.7(9) yes
C1 2_565 C16 C1 . 67.9(17) yes
H21 2_565 C16 H161 . 71.2 no
O2 . C16 H161 . 110.0 no
C3 2_565 C16 H161 . 90.5 no
C1 2_565 C16 H161 . 104.6 no
C1 . C16 H161 . 110.0 no
H21 2_565 C16 H162 . 38.8 no
O2 . C16 H162 . 110.1 no
C3 2_565 C16 H162 . 77.3 no
C1 2_565 C16 H162 . 143.8 no
C1 . C16 H162 . 110.1 no
H161 . C16 H162 . 109.4 no
C2 . C1 C16 . 104.6(13) yes
C2 . C1 C2 2_565 127.7(11) yes
C16 . C1 C2 2_565 25.6(7) yes
C2 . C1 C3 2_565 170.9(15) yes
C16 . C1 C3 2_565 78.0(13) yes
C2 2_565 C1 C3 2_565 57.0(10) yes
C2 . C1 O2 2_565 108.8(15) yes
C16 . C1 O2 2_565 140.8(18) yes
C2 2_565 C1 O2 2_565 115.4(16) yes
C3 2_565 C1 O2 2_565 72.3(13) yes
C2 . C1 C16 2_565 19.8(12) yes
C16 . C1 C16 2_565 112.1(17) yes
C2 2_565 C1 C16 2_565 129.2(18) yes
C3 2_565 C1 C16 2_565 165.8(20) yes
O2 2_565 C1 C16 2_565 94.2(18) yes
C2 . C1 H11 . 110.8 no
C16 . C1 H11 . 110.7 no
C2 2_565 C1 H11 . 89.9 no
C3 2_565 C1 H11 . 75.7 no
O2 2_565 C1 H11 . 37.3 no
C2 . C1 H12 . 110.6 no
C16 . C1 H12 . 110.6 no
C2 2_565 C1 H12 . 106.1 no
C3 2_565 C1 H12 . 60.6 no
O2 2_565 C1 H12 . 76.2 no
C16 2_565 C1 H11 . 91.0 no
C16 2_565 C1 H12 . 121.2 no
H11 . C1 H12 . 109.5 no
C16 2_565 H21 H162 2_565 54.1 no
C16 2_565 H21 C2 . 38.5 no
H162 2_565 H21 C2 . 80.9 no
H161 2_565 H22 C2 . 41.8 no
C1 . H11 O2 2_565 75.3 no
O2 2_565 H12 C3 2_565 71.8 no
O2 2_565 H12 C1 . 53.6 no
C3 2_565 H12 C1 . 76.4 no
H22 2_565 H161 C16 . 141.6 no
H22 2_565 H161 C2 2_565 93.1 no
C16 . H161 C2 2_565 50.2 no
C2 2_565 H162 H21 2_565 58.1 no
C2 2_565 H162 C16 . 40.8 no
H21 2_565 H162 C16 . 87.2 no

loop_
_geom_bond_atom_site_label_1
_geom_bond_atom_site_label_2
_geom_bond_site_symmetry_2
_geom_bond_distance
_geom_bond_publ_flag
Zn1 O1 2_555 2.368(4) yes
Zn1 N2 2_555 2.059(3) yes
Zn1 N1 2_555 2.055(3) yes
Zn1 N1 . 2.055(3) yes
Zn1 N2 . 2.059(3) yes
Zn1 O1 . 2.368(4) yes
Si1 C25 . 1.842(4) yes
Si1 C27 . 1.860(5) yes
Si1 C28 . 1.861(5) yes
Si1 C29 . 1.856(5) yes
N1 C21 2_555 1.354(5) yes
N1 C4 . 1.376(5) yes
N2 C15 . 1.376(5) yes
N2 C17 . 1.352(5) yes
C4 C23 2_555 1.439(5) yes
C4 C5 . 1.408(6) yes
C5 C6 . 1.503(5) yes
C5 C15 . 1.396(6) yes
C6 C7 . 1.406(6) yes
C6 C12 . 1.405(6) yes
C7 C8 . 1.394(6) yes
C7 C14 . 1.498(6) yes
C8 C9 . 1.383(7) yes
C8 H81 . 0.950 no
C9 C10 . 1.521(6) yes
C9 C11 . 1.384(7) yes
C10 H101 . 0.950 no
C10 H102 . 0.950 no
C10 H103 . 0.950 no
C11 C12 . 1.391(6) yes
C11 H111 . 0.950 no
C12 C13 . 1.501(6) yes
C13 H131 . 0.950 no
C13 H132 . 0.950 no
C13 H133 . 0.950 no
C14 H141 . 0.950 no
C14 H142 . 0.950 no
C14 H143 . 0.950 no
C15 C19 . 1.451(5) yes
C17 C18 . 1.443(6) yes
C17 C20 . 1.423(5) yes
C18 C19 . 1.350(6) yes
C18 H181 . 0.950 no
C19 H191 . 0.950 no
C20 C21 . 1.416(6) yes
C20 C24 . 1.432(6) yes
C21 C22 . 1.452(5) yes
C22 C23 . 1.356(6) yes
C22 H221 . 0.950 no
C23 H231 . 0.950 no
C24 C25 . 1.203(6) yes
C27 H271 . 0.950 no
C27 H272 . 0.950 no
C27 H273 . 0.950 no
C28 H281 . 0.950 no
C28 H282 . 0.950 no
C28 H283 . 0.950 no
C29 H291 . 0.950 no
C29 H292 . 0.950 no
C29 H293 . 0.950 no
O30 C31 . 1.556(16) yes
O30 C34 . 1.409(14) yes
C31 C32 . 1.364(17) yes
C31 H311 . 0.950 no
C31 H312 . 0.950 no
C32 C33 . 1.524(15) yes
C32 H321 . 0.950 no
C32 H322 . 0.950 no
C33 C34 . 1.382(13) yes
C33 H331 . 0.950 no
C33 H332 . 0.950 no
C34 H341 . 0.950 no
C34 H342 . 0.950 no
C35 C37 . 1.494(18) yes
C35 H351 . 0.950 no
C35 H352 . 0.950 no
C36 C38 . 1.48(2) yes
C36 H361 . 0.950 no
C36 H362 . 0.950 no
C37 C38 . 1.506(19) yes
C37 H371 . 0.950 no
C37 H372 . 0.950 no
C38 H381 . 0.950 no
C38 H382 . 0.950 no
C39 C40 . 1.498(19) yes
C39 H391 . 0.950 no
C39 H392 . 0.950 no
C40 C41 . 1.430(19) yes
C40 H401 . 0.950 no
C40 H402 . 0.950 no
C41 C42 . 1.487(16) yes
C41 H411 . 0.950 no
C41 H412 . 0.950 no
C42 H421 . 0.950 no
C42 H422 . 0.950 no
O2 H12 2_565 1.201 no
O2 H11 2_565 0.624 no
O2 C1 2_565 0.995(16) yes
O2 C3 . 1.416(16) yes
O2 C16 . 1.417(19) yes
C2 H162 2_565 1.105 no
C2 C1 2_565 1.69(2) yes
C2 H161 2_565 0.635 no
C2 C3 . 1.483(19) yes
C2 C1 . 1.54(2) yes
C2 H21 . 0.950 no
C2 H22 . 0.950 no
C3 H12 2_565 1.215 no
C3 C1 2_565 1.35(2) yes
C3 C16 2_565 1.79(2) yes
C3 H31 . 0.950 no
C3 H32 . 0.950 no
C16 H21 2_565 1.172 no
C16 C1 2_565 0.938(17) yes
C16 C1 . 1.489(19) yes
C16 H161 . 0.951 no
C16 H162 . 0.950 no
C1 H11 . 0.949 no
C1 H12 . 0.951 no
H21 H162 2_565 0.734 no
H22 H161 2_565 0.673 no

loop_
_geom_hbond_atom_site_label_D
_geom_hbond_atom_site_label_H
_geom_hbond_atom_site_label_A
_geom_hbond_site_symmetry_A
_geom_hbond_angle_DHA
_geom_hbond_distance_DH
_geom_hbond_distance_HA
_geom_hbond_distance_DA
_geom_hbond_publ_flag
C28 H283 O2 2_555 145 0.95 2.49 3.315(13) yes
C32 H321 C3 1_656 147 0.95 2.41 3.246(13) yes
C36 H361 C3 2_565 161 0.95 2.47 3.386(13) yes
